data_2205924
loop_
_publ_author_name
'Zhu, Li-Hong'
'Zeng, Ming-Hua'
'Ng, Seik Weng'

_publ_section_title
;
 Bis(quinolin-8-olato-\k^2^<i>N</i>,<i>O</i>)lead(II)
;
_journal_issue 6
_journal_name_full 'Acta Crystallographica Section E'
_journal_page_first m1082
_journal_page_last m1084
_journal_paper_doi 10.1107/S1600536805011852
_journal_volume 61
_journal_year 2005
_chemical_formula_iupac '[Pb (C9 H6 N O)2]'
_chemical_formula_moiety 'Pb 2+ , 2C9 H6 N O -'
_chemical_formula_sum 'C18 H12 N2 O2 Pb'
_chemical_formula_weight 495.59
_chemical_name_systematic
;
Bis(8-hydroxyquinolinato-\k^2^N,O) lead(II)
;
_space_group_IT_number 15
_symmetry_cell_setting monoclinic
_symmetry_space_group_name_Hall '-C 2yc'
_symmetry_space_group_name_H-M 'C 1 2/c 1'
_atom_sites_solution_hydrogens geom
_atom_sites_solution_primary direct
_atom_sites_solution_secondary difmap
_audit_creation_method SHELXL97
_cell_angle_alpha 90.00
_cell_angle_beta 126.0760(10)
_cell_angle_gamma 90.00
_cell_formula_units_Z 16
_cell_length_a 35.937(2)
_cell_length_b 8.3365(4)
_cell_length_c 25.4320(10)
_cell_measurement_reflns_used 4994
_cell_measurement_temperature 295(2)
_cell_measurement_theta_max 27.4
_cell_measurement_theta_min 2.5
_cell_volume 6158.1(5)
_computing_cell_refinement 'SAINT (Bruker, 2002)'
_computing_data_collection 'SMART (Bruker, 2002)'
_computing_data_reduction SAINT
_computing_molecular_graphics 'ORTEPIII (Burnett & Johnson, 1996) and ORTEPIII for Windows (Farrugia, 1997)'
_computing_publication_material SHELXL97
_computing_structure_refinement 'SHELXL97 (Sheldrick, 1997)'
_computing_structure_solution 'SHELXS97 (Sheldrick, 1997)'
_diffrn_ambient_temperature 295(2)
_diffrn_measured_fraction_theta_full 0.98
_diffrn_measured_fraction_theta_max 0.98
_diffrn_measurement_device_type 'Bruker APEX CCD area-detector'
_diffrn_measurement_method '\f and \w'
_diffrn_radiation_monochromator graphite
_diffrn_radiation_source 'fine-focus sealed tube'
_diffrn_radiation_type MoK\a
_diffrn_radiation_wavelength 0.71073
_diffrn_reflns_av_R_equivalents 0.028
_diffrn_reflns_av_sigmaI/netI 0.038
_diffrn_reflns_limit_h_max 46
_diffrn_reflns_limit_h_min -41
_diffrn_reflns_limit_k_max 10
_diffrn_reflns_limit_k_min -10
_diffrn_reflns_limit_l_max 31
_diffrn_reflns_limit_l_min -32
_diffrn_reflns_number 20725
_diffrn_reflns_theta_full 27.5
_diffrn_reflns_theta_max 27.5
_diffrn_reflns_theta_min 1.4
_diffrn_standards_decay_% 0
_diffrn_standards_interval_count 0
_diffrn_standards_interval_time 0
_diffrn_standards_number 0
_exptl_absorpt_coefficient_mu 10.969
_exptl_absorpt_correction_T_max 0.193
_exptl_absorpt_correction_T_min 0.077
_exptl_absorpt_correction_type multi-scan
_exptl_absorpt_process_details '(SADABS; Bruker, 2002)'
_exptl_crystal_colour yellow
_exptl_crystal_density_diffrn 2.138
_exptl_crystal_density_method 'not measured'
_exptl_crystal_description column
_exptl_crystal_F_000 3712
_exptl_crystal_size_max 0.18
_exptl_crystal_size_mid 0.17
_exptl_crystal_size_min 0.15
_refine_diff_density_max 1.07
_refine_diff_density_min -1.12
_refine_ls_extinction_method none
_refine_ls_goodness_of_fit_ref 1.00
_refine_ls_hydrogen_treatment constr
_refine_ls_matrix_type full
_refine_ls_number_parameters 415
_refine_ls_number_reflns 6956
_refine_ls_number_restraints 0
_refine_ls_restrained_S_all 1.00
_refine_ls_R_factor_all 0.051
_refine_ls_R_factor_gt 0.030
_refine_ls_shift/su_max 0.001
_refine_ls_shift/su_mean 0.001
_refine_ls_structure_factor_coef Fsqd
_refine_ls_weighting_details 'calc w = 1/[\s^2^(Fo^2^)+(0.0333P)^2^] where P=(Fo^2^+2Fc^2^)/3'
_refine_ls_weighting_scheme calc
_refine_ls_wR_factor_gt 0.065
_refine_ls_wR_factor_ref 0.075
_reflns_number_gt 4910
_reflns_number_total 6956
_reflns_threshold_expression I>2\s(I)
_cod_data_source_file dn6216.cif
_cod_data_source_block I
_cod_depositor_comments
;
The following automatic conversions were performed:
'_symmetry_cell_setting' value 'Monoclinic' changed to 'monoclinic'
according to '/home/saulius/struct/CIF-dictionaries/cif_core.dic'
dictionary named 'cif_core.dic' version 2.4.1 from 2010-06-29.

Automatic conversion script
Id: cif_fix_enum 1527 2010-12-29 10:47:43Z saulius 

The following automatic conversions were performed:

'_symmetry_cell_setting' value 'Monoclinic' changed to 'monoclinic'
according to /home/saulius/struct/CIF-dictionaries/cif_core.dic
dictionary named 'cif_core.dic' version 2.4.1 from 2010-06-29.

Automatic conversion script
Id: cif_fix_values 1715 2011-07-08 13:25:40Z adriana 
;
_cod_original_sg_symbol_H-M 'C 2/c'
_cod_database_code 2205924
_cod_database_fobs_code 2205924

loop_
_symmetry_equiv_pos_as_xyz
'x, y, z'
'x, -y, z+1/2'
'x+1/2, y+1/2, z'
'x+1/2, -y+1/2, z+1/2'
'-x, -y, -z'
'-x, y, -z-1/2'
'-x+1/2, -y+1/2, -z'
'-x+1/2, y+1/2, -z-1/2'

loop_
_atom_site_label
_atom_site_fract_x
_atom_site_fract_y
_atom_site_fract_z
_atom_site_U_iso_or_equiv
_atom_site_adp_type
_atom_site_calc_flag
_atom_site_refinement_flags
_atom_site_occupancy
_atom_site_type_symbol
Pb1 0.231838(7) 0.50370(2) 0.489411(8) 0.03595(7) Uani d . 1 Pb
Pb2 0.002870(5) 0.25041(2) 0.502647(7) 0.03364(7) Uani d . 1 Pb
O1 0.20490(10) 0.7784(3) 0.4769(2) 0.0450(10) Uani d . 1 O
O2 0.21010(10) 0.2648(3) 0.4259(2) 0.0460(10) Uani d . 1 O
O3 0.00930(10) 0.0165(3) 0.5623(2) 0.0410(10) Uani d . 1 O
O4 0.04400(10) 0.4799(3) 0.5029(2) 0.0450(10) Uani d . 1 O
N1 0.1452(2) 0.5296(4) 0.4204(2) 0.0370(10) Uani d . 1 N
N2 0.22020(10) 0.5482(5) 0.3842(2) 0.0390(10) Uani d . 1 N
N3 0.04570(10) 0.3040(4) 0.6206(2) 0.0330(10) Uani d . 1 N
N4 0.08500(10) 0.1902(4) 0.5504(2) 0.0370(10) Uani d . 1 N
C1 0.1165(2) 0.4073(6) 0.3925(3) 0.051(2) Uani d . 1 C
C2 0.0687(2) 0.4261(8) 0.3615(3) 0.067(2) Uani d . 1 C
C3 0.0515(2) 0.5730(8) 0.3599(3) 0.067(2) Uani d . 1 C
C4 0.0816(2) 0.7037(6) 0.3901(3) 0.0490(10) Uani d . 1 C
C5 0.0663(2) 0.8559(7) 0.3928(3) 0.069(2) Uani d . 1 C
C6 0.0976(3) 0.9764(6) 0.4249(3) 0.061(2) Uani d . 1 C
C7 0.1445(2) 0.9525(6) 0.4535(3) 0.049(2) Uani d . 1 C
C8 0.1612(2) 0.8055(5) 0.4510(2) 0.0390(10) Uani d . 1 C
C9 0.1286(2) 0.6775(6) 0.4195(2) 0.0370(10) Uani d . 1 C
C10 0.2257(2) 0.6878(6) 0.3645(3) 0.054(2) Uani d . 1 C
C11 0.2173(2) 0.7050(7) 0.3029(3) 0.065(2) Uani d . 1 C
C12 0.2027(2) 0.5777(8) 0.2625(3) 0.064(2) Uani d . 1 C
C13 0.1960(2) 0.4308(7) 0.2820(3) 0.054(2) Uani d . 1 C
C14 0.1795(2) 0.2975(8) 0.2408(3) 0.074(2) Uani d . 1 C
C15 0.1731(2) 0.1567(8) 0.2630(3) 0.080(2) Uani d . 1 C
C16 0.1829(2) 0.1433(6) 0.3252(3) 0.061(2) Uani d . 1 C
C17 0.1998(2) 0.2731(6) 0.3675(2) 0.0410(10) Uani d . 1 C
C18 0.2050(2) 0.4186(6) 0.3434(2) 0.0380(10) Uani d . 1 C
C19 0.0629(2) 0.4435(6) 0.6490(2) 0.0420(10) Uani d . 1 C
C20 0.0866(2) 0.4699(6) 0.7152(3) 0.052(2) Uani d . 1 C
C21 0.0928(2) 0.3424(7) 0.7533(2) 0.057(2) Uani d . 1 C
C22 0.0744(2) 0.1887(6) 0.7259(2) 0.0440(10) Uani d . 1 C
C23 0.0777(2) 0.0557(7) 0.7621(3) 0.065(2) Uani d . 1 C
C24 0.0590(2) -0.0830(8) 0.7309(3) 0.068(2) Uani d . 1 C
C25 0.0362(2) -0.1030(6) 0.6639(3) 0.053(2) Uani d . 1 C
C26 0.0317(2) 0.0262(5) 0.6255(3) 0.0370(10) Uani d . 1 C
C27 0.0513(2) 0.1743(5) 0.6583(2) 0.0340(10) Uani d . 1 C
C28 0.1054(2) 0.0505(6) 0.5748(3) 0.0480(10) Uani d . 1 C
C29 0.1524(2) 0.0263(6) 0.6074(3) 0.057(2) Uani d . 1 C
C30 0.1792(2) 0.1538(7) 0.6147(3) 0.056(2) Uani d . 1 C
C31 0.1595(2) 0.3048(6) 0.5895(2) 0.0400(10) Uani d . 1 C
C32 0.1844(2) 0.4418(7) 0.5952(3) 0.055(2) Uani d . 1 C
C33 0.1623(2) 0.5842(7) 0.5710(3) 0.053(2) Uani d . 1 C
C34 0.1153(2) 0.5998(6) 0.5401(2) 0.0460(10) Uani d . 1 C
C35 0.0881(2) 0.4711(5) 0.5315(2) 0.0380(10) Uani d . 1 C
C36 0.1112(2) 0.3197(5) 0.5573(2) 0.0330(10) Uani d . 1 C
H1 0.1280 0.3066 0.3934 0.061 Uiso calc R 1 H
H2 0.0491 0.3384 0.3423 0.080 Uiso calc R 1 H
H3 0.0201 0.5866 0.3388 0.081 Uiso calc R 1 H
H5 0.0352 0.8745 0.3729 0.083 Uiso calc R 1 H
H6 0.0876 1.0766 0.4279 0.074 Uiso calc R 1 H
H7 0.1649 1.0376 0.4745 0.059 Uiso calc R 1 H
H10 0.2353 0.7765 0.3918 0.065 Uiso calc R 1 H
H11 0.2218 0.8036 0.2903 0.077 Uiso calc R 1 H
H12 0.1971 0.5879 0.2220 0.077 Uiso calc R 1 H
H14 0.1730 0.3037 0.1996 0.088 Uiso calc R 1 H
H15 0.1619 0.0674 0.2359 0.096 Uiso calc R 1 H
H16 0.1780 0.0460 0.3382 0.073 Uiso calc R 1 H
H19 0.0589 0.5299 0.6229 0.051 Uiso calc R 1 H
H20 0.0979 0.5710 0.7331 0.062 Uiso calc R 1 H
H21 0.1093 0.3564 0.7980 0.068 Uiso calc R 1 H
H23 0.0927 0.0636 0.8068 0.078 Uiso calc R 1 H
H24 0.0612 -0.1710 0.7551 0.082 Uiso calc R 1 H
H25 0.0241 -0.2026 0.6448 0.064 Uiso calc R 1 H
H28 0.0873 -0.0364 0.5698 0.058 Uiso calc R 1 H
H29 0.1654 -0.0741 0.6240 0.068 Uiso calc R 1 H
H30 0.2107 0.1399 0.6367 0.067 Uiso calc R 1 H
H32 0.2160 0.4351 0.6155 0.066 Uiso calc R 1 H
H33 0.1791 0.6742 0.5754 0.064 Uiso calc R 1 H
H34 0.1017 0.7000 0.5246 0.055 Uiso calc R 1 H

loop_
_atom_site_aniso_label
_atom_site_aniso_U_11
_atom_site_aniso_U_22
_atom_site_aniso_U_33
_atom_site_aniso_U_12
_atom_site_aniso_U_13
_atom_site_aniso_U_23
Pb1 0.03610(10) 0.02710(10) 0.03070(10) 0.00560(10) 0.01190(10) 0.00100(10)
Pb2 0.03290(10) 0.02590(10) 0.03270(10) 0.00280(10) 0.01410(10) -0.00220(10)
O1 0.034(2) 0.032(2) 0.054(2) 0.0060(10) 0.018(2) -0.003(2)
O2 0.050(2) 0.030(2) 0.044(2) 0.004(2) 0.020(2) -0.003(2)
O3 0.054(2) 0.029(2) 0.041(2) -0.0020(10) 0.028(2) -0.0040(10)
O4 0.041(2) 0.032(2) 0.060(2) 0.0070(10) 0.029(2) 0.002(2)
N1 0.037(3) 0.037(2) 0.034(2) -0.002(2) 0.020(2) -0.003(2)
N2 0.033(2) 0.039(2) 0.036(2) -0.003(2) 0.015(2) -0.003(2)
N3 0.031(2) 0.027(2) 0.037(2) -0.001(2) 0.018(2) -0.005(2)
N4 0.037(2) 0.031(2) 0.046(2) 0.0083(17) 0.027(2) 0.003(2)
C1 0.047(3) 0.043(3) 0.061(4) -0.008(3) 0.031(3) -0.002(3)
C2 0.051(4) 0.064(4) 0.080(5) -0.017(3) 0.036(4) 0.000(4)
C3 0.035(3) 0.077(4) 0.089(5) -0.003(3) 0.036(4) -0.003(4)
C4 0.044(3) 0.050(3) 0.065(4) 0.007(3) 0.039(3) 0.008(3)
C5 0.048(4) 0.071(4) 0.098(5) 0.017(3) 0.049(4) 0.011(4)
C6 0.072(5) 0.053(4) 0.080(5) 0.025(3) 0.056(4) 0.011(3)
C7 0.059(4) 0.038(3) 0.054(3) 0.010(3) 0.035(3) -0.002(3)
C8 0.043(3) 0.034(3) 0.034(3) 0.008(2) 0.019(2) 0.004(2)
C9 0.035(3) 0.041(3) 0.037(3) 0.007(2) 0.022(2) 0.007(2)
C10 0.057(4) 0.043(3) 0.058(4) -0.007(3) 0.032(3) -0.004(3)
C11 0.071(4) 0.067(4) 0.053(4) -0.004(3) 0.035(3) 0.014(3)
C12 0.078(5) 0.074(4) 0.053(4) 0.006(4) 0.046(4) 0.002(4)
C13 0.048(3) 0.060(4) 0.046(3) 0.007(3) 0.024(3) -0.008(3)
C14 0.091(5) 0.073(4) 0.045(4) 0.017(4) 0.034(4) -0.015(3)
C15 0.083(5) 0.073(5) 0.057(4) 0.009(4) 0.027(4) -0.032(4)
C16 0.058(4) 0.044(3) 0.054(4) 0.001(3) 0.019(3) -0.011(3)
C17 0.034(3) 0.039(3) 0.037(3) 0.013(2) 0.012(2) -0.005(2)
C18 0.032(3) 0.039(3) 0.035(3) 0.003(2) 0.017(2) -0.006(2)
C19 0.042(3) 0.034(3) 0.043(3) 0.001(2) 0.020(3) -0.006(2)
C20 0.047(4) 0.047(4) 0.045(3) -0.004(2) 0.018(3) -0.015(3)
C21 0.042(3) 0.077(4) 0.031(3) 0.003(3) 0.010(3) -0.014(3)
C22 0.041(3) 0.050(3) 0.038(3) 0.010(2) 0.022(3) 0.001(2)
C23 0.086(5) 0.062(4) 0.042(3) 0.012(4) 0.035(4) 0.008(3)
C24 0.099(5) 0.059(4) 0.057(4) 0.024(4) 0.052(4) 0.025(3)
C25 0.078(4) 0.038(3) 0.064(4) 0.012(3) 0.053(4) 0.004(3)
C26 0.041(3) 0.037(3) 0.043(3) 0.007(2) 0.030(3) 0.001(2)
C27 0.026(2) 0.037(3) 0.032(2) 0.008(2) 0.014(2) 0.001(2)
C28 0.050(3) 0.036(3) 0.060(4) 0.005(3) 0.034(3) 0.001(3)
C29 0.045(4) 0.042(3) 0.073(4) 0.017(3) 0.030(3) 0.006(3)
C30 0.036(3) 0.071(4) 0.056(4) 0.014(3) 0.024(3) 0.010(3)
C31 0.035(3) 0.053(3) 0.035(3) 0.004(2) 0.023(2) 0.003(2)
C32 0.048(4) 0.065(4) 0.061(4) -0.008(3) 0.038(3) 0.003(3)
C33 0.060(4) 0.045(3) 0.060(4) -0.019(3) 0.038(3) -0.006(3)
C34 0.062(4) 0.033(3) 0.056(3) -0.006(3) 0.042(3) 0.002(2)
C35 0.044(3) 0.035(3) 0.041(3) -0.001(2) 0.029(3) 0.001(2)
C36 0.038(3) 0.035(3) 0.030(2) 0.002(2) 0.023(2) -0.002(2)

loop_
_atom_type_symbol
_atom_type_description
_atom_type_scat_dispersion_real
_atom_type_scat_dispersion_imag
_atom_type_scat_source
C C 0.0033 0.0016 'International Tables Vol C Tables 4.2.6.8 and 6.1.1.4'
H H 0.0000 0.0000 'International Tables Vol C Tables 4.2.6.8 and 6.1.1.4'
N N 0.0061 0.0033 'International Tables Vol C Tables 4.2.6.8 and 6.1.1.4'
O O 0.0106 0.0060 'International Tables Vol C Tables 4.2.6.8 and 6.1.1.4'
Pb Pb -3.3944 10.1111 'International Tables Vol C Tables 4.2.6.8 and 6.1.1.4'

loop_
_geom_angle_atom_site_label_1
_geom_angle_atom_site_label_2
_geom_angle_atom_site_label_3
_geom_angle_site_symmetry_1
_geom_angle_site_symmetry_3
_geom_angle
O1 Pb1 O1 . 7_566 66.00(10)
O1 Pb1 O2 . . 138.60(10)
O1 Pb1 O2 . 7_556 149.90(10)
O1 Pb1 N1 . . 66.20(10)
O1 Pb1 N2 . . 85.20(10)
O1 Pb1 O2 7_566 . 132.30(10)
O1 Pb1 O2 7_566 7_556 100.50(10)
O1 Pb1 N1 7_566 . 130.00(10)
O1 Pb1 N2 7_566 . 79.20(10)
O2 Pb1 O2 . 7_556 70.80(10)
O2 Pb1 N1 . . 79.80(10)
O2 Pb1 N2 . . 67.30(10)
O2 Pb1 N1 7_556 . 128.60(10)
O2 Pb1 N2 7_556 . 119.90(10)
N1 Pb1 N2 . . 83.30(10)
O3 Pb2 O3 . 5_556 68.30(10)
O3 Pb2 O4 . . 144.30(10)
O3 Pb2 O4 . 5_566 121.50(10)
O3 Pb2 N3 . . 67.70(10)
O3 Pb2 N4 . . 83.30(10)
O3 Pb2 O4 5_556 . 122.90(10)
O3 Pb2 O4 5_556 5_566 141.30(10)
O3 Pb2 N3 5_556 . 131.60(10)
O3 Pb2 N4 5_556 . 81.20(10)
O4 Pb2 O4 . 5_566 73.10(10)
O4 Pb2 N3 . . 84.90(10)
O4 Pb2 N4 . . 67.10(10)
O4 Pb2 N3 5_566 . 80.80(10)
O4 Pb2 N4 5_566 . 134.40(10)
N3 Pb2 N4 . . 74.50(10)
C8 O1 Pb1 . . 119.4(3)
C8 O1 Pb1 . 7_566 126.4(3)
Pb1 O1 Pb1 . 7_566 114.10(10)
C17 O2 Pb1 . . 119.2(3)
C26 O3 Pb2 . . 119.2(3)
C26 O3 Pb2 . 5_556 125.0(3)
Pb2 O3 Pb2 . 5_556 111.70(10)
C35 O4 Pb2 . . 120.0(3)
C1 N1 C9 . . 119.6(5)
C1 N1 Pb1 . . 124.1(3)
C9 N1 Pb1 . . 115.8(3)
C10 N2 C18 . . 119.4(5)
C10 N2 Pb1 . . 124.7(3)
C18 N2 Pb1 . . 115.8(3)
C19 N3 C27 . . 118.8(4)
C19 N3 Pb2 . . 125.5(3)
C27 N3 Pb2 . . 115.7(3)
C28 N4 C36 . . 118.9(4)
C28 N4 Pb2 . . 125.3(3)
C36 N4 Pb2 . . 115.5(3)
N1 C1 C2 . . 121.4(5)
C3 C2 C1 . . 119.8(6)
C2 C3 C4 . . 119.6(5)
C3 C4 C5 . . 122.3(5)
C3 C4 C9 . . 117.9(5)
C5 C4 C9 . . 119.8(5)
C6 C5 C4 . . 119.4(5)
C5 C6 C7 . . 121.3(5)
C8 C7 C6 . . 121.6(5)
O1 C8 C7 . . 123.4(5)
O1 C8 C9 . . 119.6(4)
C7 C8 C9 . . 117.0(5)
N1 C9 C4 . . 121.7(5)
N1 C9 C8 . . 117.4(4)
C4 C9 C8 . . 120.9(5)
N2 C10 C11 . . 121.5(5)
C12 C11 C10 . . 119.7(6)
C11 C12 C13 . . 119.4(6)
C12 C13 C14 . . 121.2(6)
C12 C13 C18 . . 119.1(5)
C14 C13 C18 . . 119.7(6)
C15 C14 C13 . . 118.0(6)
C14 C15 C16 . . 122.4(5)
C17 C16 C15 . . 120.9(6)
O2 C17 C16 . . 122.8(5)
O2 C17 C18 . . 121.0(4)
C16 C17 C18 . . 116.2(5)
N2 C18 C13 . . 120.8(5)
N2 C18 C17 . . 116.4(5)
C13 C18 C17 . . 122.7(5)
N3 C19 C20 . . 124.1(5)
C21 C20 C19 . . 117.7(5)
C20 C21 C22 . . 121.3(5)
C23 C22 C27 . . 119.8(5)
C23 C22 C21 . . 123.8(5)
C27 C22 C21 . . 116.4(5)
C24 C23 C22 . . 118.4(5)
C23 C24 C25 . . 123.6(6)
C24 C25 C26 . . 120.2(5)
O3 C26 C25 . . 123.0(5)
O3 C26 C27 . . 120.4(4)
C25 C26 C27 . . 116.5(5)
N3 C27 C22 . . 121.6(4)
N3 C27 C26 . . 117.0(4)
C22 C27 C26 . . 121.4(5)
N4 C28 C29 . . 123.5(5)
C30 C29 C28 . . 118.5(5)
C29 C30 C31 . . 120.7(5)
C30 C31 C32 . . 124.4(5)
C30 C31 C36 . . 117.2(5)
C32 C31 C36 . . 118.4(5)
C33 C32 C31 . . 119.7(5)
C32 C33 C34 . . 122.2(5)
C33 C34 C35 . . 121.9(5)
O4 C35 C34 . . 124.1(4)
O4 C35 C36 . . 119.4(4)
C34 C35 C36 . . 116.5(5)
N4 C36 C31 . . 121.2(4)
N4 C36 C35 . . 117.5(4)
C31 C36 C35 . . 121.3(5)
N1 C1 H1 . . 119.3
C2 C1 H1 . . 119.3
C3 C2 H2 . . 120.1
C1 C2 H2 . . 120.1
C2 C3 H3 . . 120.2
C4 C3 H3 . . 120.2
C6 C5 H5 . . 120.3
C4 C5 H5 . . 120.3
C5 C6 H6 . . 119.3
C7 C6 H6 . . 119.3
C8 C7 H7 . . 119.2
C6 C7 H7 . . 119.2
N2 C10 H10 . . 119.2
C11 C10 H10 . . 119.2
C12 C11 H11 . . 120.1
C10 C11 H11 . . 120.1
C11 C12 H12 . . 120.3
C13 C12 H12 . . 120.3
C15 C14 H14 . . 121.0
C13 C14 H14 . . 121.0
C14 C15 H15 . . 118.8
C16 C15 H15 . . 118.8
C17 C16 H16 . . 119.5
C15 C16 H16 . . 119.5
N3 C19 H19 . . 117.9
C20 C19 H19 . . 117.9
C21 C20 H20 . . 121.1
C19 C20 H20 . . 121.1
C20 C21 H21 . . 119.3
C22 C21 H21 . . 119.3
C24 C23 H23 . . 120.8
C22 C23 H23 . . 120.8
C23 C24 H24 . . 118.2
C25 C24 H24 . . 118.2
C24 C25 H25 . . 119.9
C26 C25 H25 . . 119.9
N4 C28 H28 . . 118.2
C29 C28 H28 . . 118.2
C30 C29 H29 . . 120.7
C28 C29 H29 . . 120.7
C29 C30 H30 . . 119.6
C31 C30 H30 . . 119.6
C33 C32 H32 . . 120.1
C31 C32 H32 . . 120.1
C32 C33 H33 . . 118.9
C34 C33 H33 . . 118.9
C33 C34 H34 . . 119.0
C35 C34 H34 . . 119.0

loop_
_geom_bond_atom_site_label_1
_geom_bond_atom_site_label_2
_geom_bond_site_symmetry_2
_geom_bond_distance
Pb1 O1 . 2.433(3)
Pb1 O1 7_566 2.627(3)
Pb1 O2 . 2.387(3)
Pb1 O2 7_556 2.952(3)
Pb1 N1 . 2.528(4)
Pb1 N2 . 2.482(4)
Pb2 O3 . 2.396(3)
Pb2 O3 5_556 2.649(3)
Pb2 O4 . 2.416(3)
Pb2 O4 5_566 2.763(3)
Pb2 N3 . 2.475(4)
Pb2 N4 . 2.493(4)
O1 C8 . 1.318(5)
O2 C17 . 1.303(6)
O3 C26 . 1.311(6)
O4 C35 . 1.299(7)
N1 C1 . 1.320(6)
N1 C9 . 1.364(5)
N2 C10 . 1.326(6)
N2 C18 . 1.368(6)
N3 C19 . 1.315(5)
N3 C27 . 1.378(5)
N4 C28 . 1.320(5)
N4 C36 . 1.375(5)
C1 C2 . 1.414(7)
C2 C3 . 1.361(8)
C3 C4 . 1.402(7)
C4 C5 . 1.399(7)
C4 C9 . 1.406(7)
C5 C6 . 1.363(8)
C6 C7 . 1.405(9)
C7 C8 . 1.381(6)
C8 C9 . 1.430(6)
C10 C11 . 1.417(7)
C11 C12 . 1.349(7)
C12 C13 . 1.394(8)
C13 C14 . 1.398(7)
C13 C18 . 1.401(7)
C14 C15 . 1.380(8)
C15 C16 . 1.410(8)
C16 C17 . 1.388(6)
C17 C18 . 1.419(7)
C19 C20 . 1.387(7)
C20 C21 . 1.365(7)
C21 C22 . 1.422(7)
C22 C23 . 1.400(7)
C22 C27 . 1.407(6)
C23 C24 . 1.339(8)
C24 C25 . 1.401(7)
C25 C26 . 1.396(7)
C26 C27 . 1.423(6)
C28 C29 . 1.389(8)
C29 C30 . 1.371(7)
C30 C31 . 1.400(7)
C31 C32 . 1.404(7)
C31 C36 . 1.423(6)
C32 C33 . 1.359(7)
C33 C34 . 1.385(7)
C34 C35 . 1.378(6)
C35 C36 . 1.440(6)
C1 H1 . 0.93
C2 H2 . 0.93
C3 H3 . 0.93
C5 H5 . 0.93
C6 H6 . 0.93
C7 H7 . 0.93
C10 H10 . 0.93
C11 H11 . 0.93
C12 H12 . 0.93
C14 H14 . 0.93
C15 H15 . 0.93
C16 H16 . 0.93
C19 H19 . 0.93
C20 H20 . 0.93
C21 H21 . 0.93
C23 H23 . 0.93
C24 H24 . 0.93
C25 H25 . 0.93
C28 H28 . 0.93
C29 H29 . 0.93
C30 H30 . 0.93
C32 H32 . 0.93
C33 H33 . 0.93
C34 H34 . 0.93

loop_
_geom_torsion_atom_site_label_1
_geom_torsion_atom_site_label_2
_geom_torsion_atom_site_label_3
_geom_torsion_atom_site_label_4
_geom_torsion_site_symmetry_1
_geom_torsion_site_symmetry_4
_geom_torsion
O2 Pb1 O1 C8 . . 48.4(4)
N2 Pb1 O1 C8 . . 95.6(3)
N1 Pb1 O1 C8 . . 10.8(3)
O1 Pb1 O1 C8 7_566 . 175.9(4)
O2 Pb1 O1 C8 7_556 . -116.0(3)
O2 Pb1 O1 Pb1 . 7_566 -127.5(2)
N2 Pb1 O1 Pb1 . 7_566 -80.3(2)
N1 Pb1 O1 Pb1 . 7_566 -165.0(2)
O1 Pb1 O1 Pb1 7_566 7_566 0.0
O2 Pb1 O1 Pb1 7_556 7_566 68.1(3)
O1 Pb1 O2 C17 . . 47.7(4)
N2 Pb1 O2 C17 . . -4.7(3)
N1 Pb1 O2 C17 . . 82.2(3)
O1 Pb1 O2 C17 7_566 . -53.8(4)
O2 Pb1 O2 C17 7_556 . -140.6(4)
O4 Pb2 O3 C26 . . 41.7(5)
N3 Pb2 O3 C26 . . -0.9(4)
N4 Pb2 O3 C26 . . 75.0(4)
O3 Pb2 O3 C26 5_556 . 158.3(5)
O4 Pb2 O3 C26 5_566 . -64.0(4)
O4 Pb2 O3 Pb2 . 5_556 -116.6(2)
N3 Pb2 O3 Pb2 . 5_556 -159.2(2)
N4 Pb2 O3 Pb2 . 5_556 -83.2(2)
O3 Pb2 O3 Pb2 5_556 5_556 0.0
O4 Pb2 O3 Pb2 5_566 5_556 137.80(10)
O3 Pb2 O4 C35 . . 30.2(5)
N3 Pb2 O4 C35 . . 69.2(4)
N4 Pb2 O4 C35 . . -6.1(4)
O3 Pb2 O4 C35 5_556 . -68.1(4)
O4 Pb2 O4 C35 5_566 . 151.1(5)
O2 Pb1 N1 C1 . . 23.3(4)
O1 Pb1 N1 C1 . . 179.2(4)
N2 Pb1 N1 C1 . . 91.4(4)
O1 Pb1 N1 C1 7_566 . 161.2(4)
O2 Pb1 N1 C1 7_556 . -31.7(5)
O2 Pb1 N1 C9 . . -164.8(3)
O1 Pb1 N1 C9 . . -9.0(3)
N2 Pb1 N1 C9 . . -96.7(3)
O1 Pb1 N1 C9 7_566 . -26.9(4)
O2 Pb1 N1 C9 7_556 . 140.1(3)
O2 Pb1 N2 C10 . . -179.4(4)
O1 Pb1 N2 C10 . . 32.3(4)
N1 Pb1 N2 C10 . . 98.8(4)
O1 Pb1 N2 C10 7_566 . -34.1(4)
O2 Pb1 N2 C10 7_556 . -130.1(4)
O2 Pb1 N2 C18 . . 3.9(3)
O1 Pb1 N2 C18 . . -144.4(3)
N1 Pb1 N2 C18 . . -77.8(3)
O1 Pb1 N2 C18 7_566 . 149.2(3)
O2 Pb1 N2 C18 7_556 . 53.2(3)
O3 Pb2 N3 C19 . . -179.0(4)
O4 Pb2 N3 C19 . . 24.3(4)
N4 Pb2 N3 C19 . . 92.0(4)
O3 Pb2 N3 C19 5_556 . 154.8(4)
O4 Pb2 N3 C19 5_566 . -49.4(4)
O3 Pb2 N3 C27 . . 0.8(3)
O4 Pb2 N3 C27 . . -155.8(3)
N4 Pb2 N3 C27 . . -88.2(3)
O3 Pb2 N3 C27 5_556 . -25.3(4)
O4 Pb2 N3 C27 5_566 . 130.5(3)
O3 Pb2 N4 C28 . . 19.0(4)
O4 Pb2 N4 C28 . . 178.6(4)
N3 Pb2 N4 C28 . . 87.6(4)
O3 Pb2 N4 C28 5_556 . -50.0(4)
O4 Pb2 N4 C28 5_566 . 147.4(4)
O3 Pb2 N4 C36 . . -154.0(3)
O4 Pb2 N4 C36 . . 5.6(3)
N3 Pb2 N4 C36 . . -85.3(3)
O3 Pb2 N4 C36 5_556 . 137.0(3)
O4 Pb2 N4 C36 5_566 . -25.6(4)
C9 N1 C1 C2 . . 0.2(8)
Pb1 N1 C1 C2 . . 171.8(4)
N1 C1 C2 C3 . . 0.1(9)
C1 C2 C3 C4 . . -1.2(9)
C2 C3 C4 C5 . . -176.9(6)
C2 C3 C4 C9 . . 1.8(9)
C3 C4 C5 C6 . . 177.7(6)
C9 C4 C5 C6 . . -0.9(9)
C4 C5 C6 C7 . . 2.1(10)
C5 C6 C7 C8 . . -0.8(10)
Pb1 O1 C8 C7 . . 166.9(4)
Pb1 O1 C8 C7 7_566 . -17.8(7)
Pb1 O1 C8 C9 . . -11.9(6)
Pb1 O1 C8 C9 7_566 . 163.4(3)
C6 C7 C8 O1 . . 179.6(5)
C6 C7 C8 C9 . . -1.6(8)
C1 N1 C9 C4 . . 0.5(8)
Pb1 N1 C9 C4 . . -171.8(4)
C1 N1 C9 C8 . . 179.3(5)
Pb1 N1 C9 C8 . . 7.1(5)
C3 C4 C9 N1 . . -1.5(8)
C5 C4 C9 N1 . . 177.2(5)
C3 C4 C9 C8 . . 179.7(5)
C5 C4 C9 C8 . . -1.6(8)
O1 C8 C9 N1 . . 2.8(7)
C7 C8 C9 N1 . . -176.1(4)
O1 C8 C9 C4 . . -178.4(5)
C7 C8 C9 C4 . . 2.8(7)
C18 N2 C10 C11 . . -1.8(8)
Pb1 N2 C10 C11 . . -178.3(4)
N2 C10 C11 C12 . . 1.0(9)
C10 C11 C12 C13 . . 0.1(9)
C11 C12 C13 C14 . . 177.8(6)
C11 C12 C13 C18 . . -0.4(8)
C12 C13 C14 C15 . . -179.0(6)
C18 C13 C14 C15 . . -0.9(9)
C13 C14 C15 C16 . . .0(10)
C14 C15 C16 C17 . . .0(10)
Pb1 O2 C17 C16 . . -174.1(4)
Pb1 O2 C17 C18 . . 5.3(6)
C15 C16 C17 O2 . . -178.7(5)
C15 C16 C17 C18 . . 1.9(8)
C10 N2 C18 C13 . . 1.4(7)
Pb1 N2 C18 C13 . . 178.3(4)
C10 N2 C18 C17 . . -179.8(4)
Pb1 N2 C18 C17 . . -2.9(5)
C12 C13 C18 N2 . . -0.4(8)
C14 C13 C18 N2 . . -178.6(5)
C12 C13 C18 C17 . . -179.0(5)
C14 C13 C18 C17 . . 2.8(8)
O2 C17 C18 N2 . . -1.4(7)
C16 C17 C18 N2 . . 178.1(4)
O2 C17 C18 C13 . . 177.3(5)
C16 C17 C18 C13 . . -3.2(7)
C27 N3 C19 C20 . . -0.1(8)
Pb2 N3 C19 C20 . . 179.7(4)
N3 C19 C20 C21 . . 0.6(9)
C19 C20 C21 C22 . . -1.9(9)
C20 C21 C22 C23 . . -176.9(6)
C20 C21 C22 C27 . . 2.5(8)
C27 C22 C23 C24 . . 0.5(9)
C21 C22 C23 C24 . . 179.9(6)
C22 C23 C24 C25 . . .0(10)
C23 C24 C25 C26 . . -1.0(10)
Pb2 O3 C26 C25 . . 178.6(4)
Pb2 O3 C26 C25 5_556 . -26.3(7)
Pb2 O3 C26 C27 . . 1.0(6)
Pb2 O3 C26 C27 5_556 . 156.1(3)
C24 C25 C26 O3 . . -177.3(5)
C24 C25 C26 C27 . . 0.4(8)
C19 N3 C27 C22 . . 0.9(7)
Pb2 N3 C27 C22 . . -179.0(3)
C19 N3 C27 C26 . . 179.2(4)
Pb2 N3 C27 C26 . . -0.7(5)
C23 C22 C27 N3 . . 177.4(5)
C21 C22 C27 N3 . . -2.0(7)
C23 C22 C27 C26 . . -0.8(8)
C21 C22 C27 C26 . . 179.8(5)
O3 C26 C27 N3 . . -0.2(7)
C25 C26 C27 N3 . . -177.9(4)
O3 C26 C27 C22 . . 178.1(5)
C25 C26 C27 C22 . . 0.4(7)
C36 N4 C28 C29 . . 0.2(8)
Pb2 N4 C28 C29 . . -172.6(5)
N4 C28 C29 C30 . . .0(10)
C28 C29 C30 C31 . . 0.3(9)
C29 C30 C31 C32 . . 179.4(6)
C29 C30 C31 C36 . . 1.0(8)
C30 C31 C32 C33 . . -177.6(5)
C36 C31 C32 C33 . . 0.9(8)
C31 C32 C33 C34 . . -0.4(9)
C32 C33 C34 C35 . . -0.5(9)
Pb2 O4 C35 C34 . . -173.0(4)
Pb2 O4 C35 C36 . . 6.0(6)
C33 C34 C35 O4 . . 179.8(5)
C33 C34 C35 C36 . . 0.9(8)
C28 N4 C36 C31 . . 0.5(7)
Pb2 N4 C36 C31 . . 173.9(3)
C28 N4 C36 C35 . . -178.6(5)
Pb2 N4 C36 C35 . . -5.2(5)
C30 C31 C36 N4 . . -1.0(7)
C32 C31 C36 N4 . . -179.6(4)
C30 C31 C36 C35 . . 178.1(5)
C32 C31 C36 C35 . . -0.5(7)
O4 C35 C36 N4 . . -0.2(7)
C34 C35 C36 N4 . . 178.7(4)
O4 C35 C36 C31 . . -179.4(5)
C34 C35 C36 C31 . . -0.4(7)
